data_7050120
loop_
_publ_author_name
'Gudneppanavar Rajsekhar'
'Chebrolu P. Rao'
'Pauli Saarenketo'
'Kalle N\"attinen'
'Kari Rissanen'

_publ_section_title
;
 Complexation behaviour of hexadentate ligands possessing N2O4 and
 N2O2S2 cores: differential reactivity towards Co(II), Ni(II) and
 Zn(II) salts and structures of the products
;
_journal_issue 1
_journal_name_full 'New J. Chem.'
_journal_page_first 75
_journal_page_last 84
_journal_paper_doi 10.1039/b305313j
_journal_volume 28
_journal_year 2004
_chemical_formula_sum 'C28 H22 N2 O2 S2 Zn'
_chemical_formula_weight 547.97
_chemical_name_systematic
;
?
;
_space_group_IT_number 76
_symmetry_cell_setting tetragonal
_symmetry_Int_Tables_number 76
_symmetry_space_group_name_Hall 'P 4w'
_symmetry_space_group_name_H-M 'P 41'
_atom_sites_solution_hydrogens geom
_atom_sites_solution_primary direct
_atom_sites_solution_secondary difmap
_audit_creation_method SHELXL-97
_cell_angle_alpha 90.00
_cell_angle_beta 90.00
_cell_angle_gamma 90.00
_cell_formula_units_Z 4
_cell_length_a 11.383(1)
_cell_length_b 11.383(1)
_cell_length_c 18.347(1)
_cell_measurement_reflns_used 5931
_cell_measurement_temperature 173(2)
_cell_measurement_theta_max 25.00
_cell_measurement_theta_min 1.79
_cell_volume 2377.3(3)
_computing_cell_refinement DENZO-SMN
_computing_data_collection Collect
_computing_data_reduction DENZO-SMN
_computing_molecular_graphics 'Platon and Ortep3'
_computing_publication_material 'SHELXL-97 (Sheldrick, 1997)'
_computing_structure_refinement 'SHELXL-97 (Sheldrick, 1997)'
_computing_structure_solution SIR92
_diffrn_ambient_temperature 173(2)
_diffrn_measured_fraction_theta_full 1.000
_diffrn_measured_fraction_theta_max 1.000
_diffrn_measurement_device_type 'Nonius KappaCCD'
_diffrn_measurement_method 'rotation in phi and omega'
_diffrn_radiation_monochromator graphite
_diffrn_radiation_source 'fine-focus sealed tube'
_diffrn_radiation_type MoK\a
_diffrn_radiation_wavelength 0.71073
_diffrn_reflns_av_R_equivalents 0.0485
_diffrn_reflns_av_sigmaI/netI 0.0697
_diffrn_reflns_limit_h_max 12
_diffrn_reflns_limit_h_min -12
_diffrn_reflns_limit_k_max 9
_diffrn_reflns_limit_k_min -13
_diffrn_reflns_limit_l_max 18
_diffrn_reflns_limit_l_min -21
_diffrn_reflns_number 8877
_diffrn_reflns_theta_full 25.00
_diffrn_reflns_theta_max 25.00
_diffrn_reflns_theta_min 1.79
_exptl_absorpt_coefficient_mu 1.239
_exptl_absorpt_correction_T_max 0.8511
_exptl_absorpt_correction_T_min 0.8157
_exptl_absorpt_correction_type 'empirical from multiple refl.'
_exptl_absorpt_process_details 'MULABS (Platon2000; cf. Blessing 1995)'
_exptl_crystal_colour yellow
_exptl_crystal_density_diffrn 1.531
_exptl_crystal_density_meas ?
_exptl_crystal_density_method 'not measured'
_exptl_crystal_description block
_exptl_crystal_F_000 1128
_exptl_crystal_size_max 0.20
_exptl_crystal_size_mid 0.20
_exptl_crystal_size_min 0.10
_refine_diff_density_max 0.217
_refine_diff_density_min -0.259
_refine_diff_density_rms 0.054
_refine_ls_abs_structure_details 'Flack H D (1983), Acta Cryst. A39, 876-881'
_refine_ls_abs_structure_Flack 0.004(12)
_refine_ls_extinction_method none
_refine_ls_goodness_of_fit_ref 1.022
_refine_ls_hydrogen_treatment riding
_refine_ls_matrix_type full
_refine_ls_number_parameters 316
_refine_ls_number_reflns 3546
_refine_ls_number_restraints 1
_refine_ls_restrained_S_all 1.022
_refine_ls_R_factor_all 0.0477
_refine_ls_R_factor_gt 0.0375
_refine_ls_shift/su_max 0.000
_refine_ls_shift/su_mean 0.000
_refine_ls_structure_factor_coef Fsqd
_refine_ls_weighting_details 'calc w=1/[\s^2^(Fo^2^)+(0.0197P)^2^+0.5432P] where P=(Fo^2^+2Fc^2^)/3'
_refine_ls_weighting_scheme calc
_refine_ls_wR_factor_gt 0.0702
_refine_ls_wR_factor_ref 0.0737
_reflns_number_gt 3127
_reflns_number_total 3546
_reflns_threshold_expression >2sigma(I)
_cod_data_source_file b305313j.txt
_cod_data_source_block cpr097
_cod_depositor_comments
;
The following automatic conversions were performed:

'_exptl_crystal_density_meas' value 'none' was changed to '?' - the
value is perceived as not measured.

Automatic conversion script
Id: cif_fix_values 3008 2015-01-20 13:52:24Z robertas 
;
_cod_original_sg_symbol_H-M P4(1)
_cod_database_code 7050120

loop_
_symmetry_equiv_pos_as_xyz
'x, y, z'
'-x, -y, z+1/2'
'-y, x, z+1/4'
'y, -x, z+3/4'

loop_
_atom_site_label
_atom_site_type_symbol
_atom_site_fract_x
_atom_site_fract_y
_atom_site_fract_z
_atom_site_U_iso_or_equiv
_atom_site_adp_type
_atom_site_occupancy
_atom_site_symmetry_multiplicity
_atom_site_calc_flag
_atom_site_refinement_flags
_atom_site_disorder_assembly
_atom_site_disorder_group
Zn1 Zn 0.30125(4) 0.22238(4) 0.23345(2) 0.02507(13) Uani 1 1 d . . .
O1 O 0.4080(2) 0.2287(3) 0.14831(15) 0.0296(7) Uani 1 1 d . . .
C2 C 0.5211(4) 0.2414(4) 0.1539(2) 0.0247(10) Uani 1 1 d . . .
C3 C 0.5939(4) 0.2063(4) 0.0951(2) 0.0286(11) Uani 1 1 d . . .
H3 H 0.5582 0.1732 0.0531 0.034 Uiso 1 1 calc R . .
C4 C 0.7140(4) 0.2180(4) 0.0963(3) 0.0315(12) Uani 1 1 d . . .
H4 H 0.7591 0.1923 0.0558 0.038 Uiso 1 1 calc R . .
C5 C 0.7702(4) 0.2672(4) 0.1564(3) 0.0350(12) Uani 1 1 d . . .
H5 H 0.8532 0.2756 0.1572 0.042 Uiso 1 1 calc R . .
C6 C 0.7030(4) 0.3033(4) 0.2145(2) 0.0269(10) Uani 1 1 d . . .
H6 H 0.7411 0.3370 0.2556 0.032 Uiso 1 1 calc R . .
C7 C 0.5794(3) 0.2922(4) 0.2153(2) 0.0218(10) Uani 1 1 d . . .
C8 C 0.5221(4) 0.3368(4) 0.2790(2) 0.0241(10) Uani 1 1 d . . .
H8 H 0.5715 0.3712 0.3149 0.029 Uiso 1 1 calc R . .
N9 N 0.4093(3) 0.3357(3) 0.29344(17) 0.0231(8) Uani 1 1 d . . .
C10 C 0.3672(4) 0.3978(4) 0.3557(2) 0.0236(10) Uani 1 1 d . . .
C11 C 0.4304(4) 0.4869(4) 0.3894(2) 0.0294(11) Uani 1 1 d . . .
H11 H 0.5055 0.5074 0.3707 0.035 Uiso 1 1 calc R . .
C12 C 0.3872(4) 0.5467(4) 0.4492(2) 0.0372(12) Uani 1 1 d . . .
H12 H 0.4328 0.6067 0.4714 0.045 Uiso 1 1 calc R . .
C13 C 0.2778(4) 0.5191(4) 0.4769(3) 0.0357(12) Uani 1 1 d . . .
H13 H 0.2484 0.5586 0.5187 0.043 Uiso 1 1 calc R . .
C14 C 0.2115(4) 0.4330(4) 0.4429(2) 0.0345(12) Uani 1 1 d . . .
H14 H 0.1355 0.4146 0.4611 0.041 Uiso 1 1 calc R . .
C15 C 0.2545(4) 0.3733(4) 0.3827(2) 0.0232(10) Uani 1 1 d . . .
S16 S 0.16516(10) 0.26060(10) 0.34354(6) 0.0300(3) Uani 1 1 d . . .
C17 C 0.0430(4) 0.3420(4) 0.3042(2) 0.0351(12) Uani 1 1 d . . .
H17A H -0.0066 0.2866 0.2762 0.042 Uiso 1 1 calc R . .
H17B H -0.0056 0.3737 0.3444 0.042 Uiso 1 1 calc R . .
C18 C 0.0773(4) 0.4425(4) 0.2546(2) 0.0366(12) Uani 1 1 d . . .
H18A H 0.1095 0.5065 0.2852 0.044 Uiso 1 1 calc R . .
H18B H 0.0052 0.4727 0.2310 0.044 Uiso 1 1 calc R . .
S19 S 0.18375(10) 0.40949(10) 0.18369(6) 0.0281(3) Uani 1 1 d . . .
C20 C 0.1030(4) 0.3231(4) 0.1189(2) 0.0246(10) Uani 1 1 d . . .
C21 C 0.0511(4) 0.3831(4) 0.0616(2) 0.0280(11) Uani 1 1 d . . .
H21 H 0.0510 0.4666 0.0613 0.034 Uiso 1 1 calc R . .
C22 C -0.0007(4) 0.3216(4) 0.0047(2) 0.0295(11) Uani 1 1 d . . .
H22 H -0.0381 0.3623 -0.0341 0.035 Uiso 1 1 calc R . .
C23 C 0.0028(4) 0.1991(4) 0.0052(2) 0.0327(11) Uani 1 1 d . . .
H23 H -0.0301 0.1563 -0.0342 0.039 Uiso 1 1 calc R . .
C24 C 0.0542(4) 0.1392(4) 0.0630(2) 0.0255(10) Uani 1 1 d . . .
H24 H 0.0551 0.0557 0.0631 0.031 Uiso 1 1 calc R . .
C25 C 0.1042(4) 0.2005(4) 0.1206(2) 0.0228(10) Uani 1 1 d . . .
N26 N 0.1600(3) 0.1409(3) 0.17982(18) 0.0236(8) Uani 1 1 d . . .
C27 C 0.1187(4) 0.0398(4) 0.2004(2) 0.0257(10) Uani 1 1 d . . .
H27 H 0.0518 0.0120 0.1747 0.031 Uiso 1 1 calc R . .
C28 C 0.1623(4) -0.0347(4) 0.2573(2) 0.0271(10) Uani 1 1 d . . .
C29 C 0.0963(4) -0.1386(4) 0.2719(2) 0.0323(11) Uani 1 1 d . . .
H29 H 0.0280 -0.1539 0.2437 0.039 Uiso 1 1 calc R . .
C30 C 0.1276(5) -0.2164(4) 0.3246(3) 0.0409(13) Uani 1 1 d . . .
H30 H 0.0818 -0.2847 0.3335 0.049 Uiso 1 1 calc R . .
C31 C 0.2300(5) -0.1932(5) 0.3658(3) 0.0439(14) Uani 1 1 d . . .
H31 H 0.2523 -0.2461 0.4035 0.053 Uiso 1 1 calc R . .
C32 C 0.2971(5) -0.0967(4) 0.3526(2) 0.0393(12) Uani 1 1 d . . .
H32 H 0.3649 -0.0834 0.3817 0.047 Uiso 1 1 calc R . .
C33 C 0.2692(4) -0.0151(4) 0.2967(2) 0.0284(11) Uani 1 1 d . . .
O34 O 0.3412(3) 0.0697(3) 0.28253(16) 0.0340(8) Uani 1 1 d . . .

loop_
_atom_site_aniso_label
_atom_site_aniso_U_11
_atom_site_aniso_U_22
_atom_site_aniso_U_33
_atom_site_aniso_U_23
_atom_site_aniso_U_13
_atom_site_aniso_U_12
Zn1 0.0205(3) 0.0287(3) 0.0260(2) -0.0012(2) 0.0007(2) -0.0018(2)
O1 0.0200(18) 0.042(2) 0.0262(15) -0.0049(14) -0.0003(13) -0.0027(14)
C2 0.028(3) 0.021(2) 0.025(2) 0.0047(19) 0.003(2) 0.002(2)
C3 0.035(3) 0.024(3) 0.026(2) 0.001(2) 0.004(2) -0.005(2)
C4 0.029(3) 0.033(3) 0.033(3) 0.008(2) 0.009(2) 0.003(2)
C5 0.024(3) 0.041(3) 0.040(3) 0.008(2) 0.004(2) -0.001(2)
C6 0.027(3) 0.025(3) 0.028(2) 0.0060(19) -0.003(2) 0.000(2)
C7 0.018(2) 0.021(2) 0.026(2) 0.0056(18) 0.0020(18) 0.0011(18)
C8 0.027(3) 0.021(2) 0.024(2) 0.0050(19) -0.004(2) -0.0025(19)
N9 0.021(2) 0.025(2) 0.0231(18) -0.0010(16) -0.0004(16) -0.0004(16)
C10 0.022(2) 0.025(3) 0.023(2) 0.0014(19) 0.0002(19) 0.002(2)
C11 0.019(2) 0.034(3) 0.036(3) -0.005(2) -0.004(2) -0.002(2)
C12 0.035(3) 0.039(3) 0.037(3) -0.016(2) -0.009(2) 0.006(2)
C13 0.038(3) 0.042(3) 0.027(2) -0.006(2) -0.004(2) 0.008(2)
C14 0.035(3) 0.040(3) 0.028(2) 0.001(2) 0.006(2) 0.003(2)
C15 0.025(3) 0.023(3) 0.021(2) 0.0015(19) -0.0005(19) 0.0019(19)
S16 0.0305(7) 0.0295(7) 0.0300(6) -0.0010(5) 0.0073(5) -0.0040(6)
C17 0.026(3) 0.042(3) 0.037(3) -0.008(2) 0.001(2) 0.003(2)
C18 0.038(3) 0.035(3) 0.037(3) -0.005(2) 0.002(2) 0.008(2)
S19 0.0281(7) 0.0247(6) 0.0315(6) 0.0016(5) -0.0003(5) -0.0030(5)
C20 0.021(3) 0.028(3) 0.025(2) 0.002(2) 0.0052(19) 0.000(2)
C21 0.022(3) 0.031(3) 0.031(2) 0.009(2) 0.006(2) 0.004(2)
C22 0.025(3) 0.033(3) 0.030(2) 0.005(2) -0.004(2) 0.006(2)
C23 0.023(3) 0.047(3) 0.028(2) -0.004(2) -0.002(2) -0.005(2)
C24 0.023(3) 0.023(3) 0.031(2) -0.003(2) -0.001(2) -0.001(2)
C25 0.019(2) 0.023(3) 0.027(2) 0.003(2) 0.0055(19) 0.0004(19)
N26 0.022(2) 0.024(2) 0.0251(18) 0.0027(16) 0.0013(16) 0.0029(17)
C27 0.024(3) 0.023(3) 0.030(2) -0.003(2) 0.0013(19) -0.003(2)
C28 0.030(3) 0.026(3) 0.026(2) 0.002(2) 0.003(2) 0.004(2)
C29 0.036(3) 0.023(3) 0.037(3) -0.002(2) 0.002(2) -0.005(2)
C30 0.057(4) 0.024(3) 0.043(3) 0.006(2) 0.010(3) 0.000(3)
C31 0.057(4) 0.040(3) 0.034(3) 0.013(2) 0.006(3) 0.014(3)
C32 0.040(3) 0.039(3) 0.039(3) 0.010(2) 0.004(2) 0.007(2)
C33 0.029(3) 0.024(3) 0.032(3) -0.001(2) 0.008(2) 0.003(2)
O34 0.0243(18) 0.037(2) 0.0401(18) 0.0050(16) -0.0061(15) 0.0019(15)

loop_
_atom_type_symbol
_atom_type_description
_atom_type_scat_dispersion_real
_atom_type_scat_dispersion_imag
_atom_type_scat_source
C C 0.0033 0.0016 'International Tables Vol C Tables 4.2.6.8 and 6.1.1.4'
H H 0.0000 0.0000 'International Tables Vol C Tables 4.2.6.8 and 6.1.1.4'
N N 0.0061 0.0033 'International Tables Vol C Tables 4.2.6.8 and 6.1.1.4'
O O 0.0106 0.0060 'International Tables Vol C Tables 4.2.6.8 and 6.1.1.4'
S S 0.1246 0.1234 'International Tables Vol C Tables 4.2.6.8 and 6.1.1.4'
Zn Zn 0.2839 1.4301 'International Tables Vol C Tables 4.2.6.8 and 6.1.1.4'

loop_
_geom_angle_atom_site_label_1
_geom_angle_atom_site_label_2
_geom_angle_atom_site_label_3
_geom_angle
_geom_angle_site_symmetry_1
_geom_angle_site_symmetry_3
_geom_angle_publ_flag
O1 Zn1 O34 104.25(13) . . ?
O1 Zn1 N9 91.82(12) . . ?
O34 Zn1 N9 99.45(13) . . ?
O1 Zn1 N26 96.68(12) . . ?
O34 Zn1 N26 90.07(12) . . ?
N9 Zn1 N26 165.31(13) . . ?
O1 Zn1 S16 168.21(10) . . ?
O34 Zn1 S16 86.03(9) . . ?
N9 Zn1 S16 80.66(10) . . ?
N26 Zn1 S16 88.94(10) . . ?
O1 Zn1 S19 90.50(9) . . ?
O34 Zn1 S19 162.64(9) . . ?
N9 Zn1 S19 89.01(10) . . ?
N26 Zn1 S19 78.99(10) . . ?
S16 Zn1 S19 80.38(4) . . ?
C2 O1 Zn1 123.4(3) . . ?
O1 C2 C3 119.2(4) . . ?
O1 C2 C7 124.5(4) . . ?
C3 C2 C7 116.3(4) . . ?
C4 C3 C2 122.8(4) . . ?
C4 C3 H3 118.6 . . ?
C2 C3 H3 118.6 . . ?
C3 C4 C5 120.6(4) . . ?
C3 C4 H4 119.7 . . ?
C5 C4 H4 119.7 . . ?
C6 C5 C4 118.6(4) . . ?
C6 C5 H5 120.7 . . ?
C4 C5 H5 120.7 . . ?
C5 C6 C7 122.3(4) . . ?
C5 C6 H6 118.9 . . ?
C7 C6 H6 118.9 . . ?
C6 C7 C2 119.4(4) . . ?
C6 C7 C8 115.4(4) . . ?
C2 C7 C8 125.2(4) . . ?
N9 C8 C7 127.3(4) . . ?
N9 C8 H8 116.3 . . ?
C7 C8 H8 116.3 . . ?
C8 N9 C10 119.1(3) . . ?
C8 N9 Zn1 118.4(3) . . ?
C10 N9 Zn1 121.9(3) . . ?
C11 C10 C15 117.5(4) . . ?
C11 C10 N9 123.0(4) . . ?
C15 C10 N9 119.4(4) . . ?
C12 C11 C10 121.9(4) . . ?
C12 C11 H11 119.1 . . ?
C10 C11 H11 119.1 . . ?
C13 C12 C11 120.1(4) . . ?
C13 C12 H12 120.0 . . ?
C11 C12 H12 120.0 . . ?
C12 C13 C14 119.1(4) . . ?
C12 C13 H13 120.4 . . ?
C14 C13 H13 120.4 . . ?
C13 C14 C15 120.9(4) . . ?
C13 C14 H14 119.6 . . ?
C15 C14 H14 119.6 . . ?
C14 C15 C10 120.5(4) . . ?
C14 C15 S16 118.1(3) . . ?
C10 C15 S16 121.4(3) . . ?
C15 S16 C17 103.2(2) . . ?
C15 S16 Zn1 95.40(14) . . ?
C17 S16 Zn1 103.54(15) . . ?
C18 C17 S16 115.2(3) . . ?
C18 C17 H17A 108.5 . . ?
S16 C17 H17A 108.5 . . ?
C18 C17 H17B 108.5 . . ?
S16 C17 H17B 108.5 . . ?
H17A C17 H17B 107.5 . . ?
C17 C18 S19 116.6(3) . . ?
C17 C18 H18A 108.2 . . ?
S19 C18 H18A 108.2 . . ?
C17 C18 H18B 108.2 . . ?
S19 C18 H18B 108.2 . . ?
H18A C18 H18B 107.3 . . ?
C20 S19 C18 104.2(2) . . ?
C20 S19 Zn1 92.61(15) . . ?
C18 S19 Zn1 104.67(15) . . ?
C21 C20 C25 121.0(4) . . ?
C21 C20 S19 116.7(3) . . ?
C25 C20 S19 121.9(3) . . ?
C20 C21 C22 120.1(4) . . ?
C20 C21 H21 119.9 . . ?
C22 C21 H21 119.9 . . ?
C21 C22 C23 119.1(4) . . ?
C21 C22 H22 120.5 . . ?
C23 C22 H22 120.5 . . ?
C24 C23 C22 120.6(4) . . ?
C24 C23 H23 119.7 . . ?
C22 C23 H23 119.7 . . ?
C25 C24 C23 120.4(4) . . ?
C25 C24 H24 119.8 . . ?
C23 C24 H24 119.8 . . ?
C24 C25 C20 118.8(4) . . ?
C24 C25 N26 121.5(4) . . ?
C20 C25 N26 119.7(4) . . ?
C27 N26 C25 118.7(4) . . ?
C27 N26 Zn1 122.1(3) . . ?
C25 N26 Zn1 119.1(3) . . ?
N26 C27 C28 127.6(4) . . ?
N26 C27 H27 116.2 . . ?
C28 C27 H27 116.2 . . ?
C29 C28 C33 118.9(4) . . ?
C29 C28 C27 116.4(4) . . ?
C33 C28 C27 124.7(4) . . ?
C30 C29 C28 122.3(4) . . ?
C30 C29 H29 118.8 . . ?
C28 C29 H29 118.8 . . ?
C29 C30 C31 118.4(4) . . ?
C29 C30 H30 120.8 . . ?
C31 C30 H30 120.8 . . ?
C32 C31 C30 121.2(5) . . ?
C32 C31 H31 119.4 . . ?
C30 C31 H31 119.4 . . ?
C31 C32 C33 122.1(5) . . ?
C31 C32 H32 118.9 . . ?
C33 C32 H32 118.9 . . ?
O34 C33 C32 119.4(4) . . ?
O34 C33 C28 123.6(4) . . ?
C32 C33 C28 116.9(4) . . ?
C33 O34 Zn1 126.3(3) . . ?

loop_
_geom_bond_atom_site_label_1
_geom_bond_atom_site_label_2
_geom_bond_distance
_geom_bond_site_symmetry_2
_geom_bond_publ_flag
Zn1 O1 1.980(3) . ?
Zn1 O34 2.009(3) . ?
Zn1 N9 2.095(3) . ?
Zn1 N26 2.101(4) . ?
Zn1 S16 2.5824(11) . ?
Zn1 S19 2.6755(13) . ?
O1 C2 1.300(5) . ?
C2 C3 1.418(6) . ?
C2 C7 1.429(6) . ?
C3 C4 1.373(6) . ?
C3 H3 0.9500 . ?
C4 C5 1.392(7) . ?
C4 H4 0.9500 . ?
C5 C6 1.375(6) . ?
C5 H5 0.9500 . ?
C6 C7 1.414(6) . ?
C6 H6 0.9500 . ?
C7 C8 1.432(5) . ?
C8 N9 1.311(5) . ?
C8 H8 0.9500 . ?
N9 C10 1.427(5) . ?
C10 C11 1.389(6) . ?
C10 C15 1.403(6) . ?
C11 C12 1.382(6) . ?
C11 H11 0.9500 . ?
C12 C13 1.381(7) . ?
C12 H12 0.9500 . ?
C13 C14 1.385(6) . ?
C13 H13 0.9500 . ?
C14 C15 1.386(6) . ?
C14 H14 0.9500 . ?
C15 S16 1.788(4) . ?
S16 C17 1.820(5) . ?
C17 C18 1.513(6) . ?
C17 H17A 0.9900 . ?
C17 H17B 0.9900 . ?
C18 S19 1.817(4) . ?
C18 H18A 0.9900 . ?
C18 H18B 0.9900 . ?
S19 C20 1.796(4) . ?
C20 C21 1.386(6) . ?
C20 C25 1.396(6) . ?
C21 C22 1.390(6) . ?
C21 H21 0.9500 . ?
C22 C23 1.395(6) . ?
C22 H22 0.9500 . ?
C23 C24 1.390(6) . ?
C23 H23 0.9500 . ?
C24 C25 1.388(6) . ?
C24 H24 0.9500 . ?
C25 N26 1.429(5) . ?
N26 C27 1.299(5) . ?
C27 C28 1.435(6) . ?
C27 H27 0.9500 . ?
C28 C29 1.426(6) . ?
C28 C33 1.432(6) . ?
C29 C30 1.360(6) . ?
C29 H29 0.9500 . ?
C30 C31 1.415(7) . ?
C30 H30 0.9500 . ?
C31 C32 1.361(7) . ?
C31 H31 0.9500 . ?
C32 C33 1.420(6) . ?
C32 H32 0.9500 . ?
C33 O34 1.293(5) . ?

loop_
_geom_torsion_atom_site_label_1
_geom_torsion_atom_site_label_2
_geom_torsion_atom_site_label_3
_geom_torsion_atom_site_label_4
_geom_torsion
_geom_torsion_site_symmetry_1
_geom_torsion_site_symmetry_2
_geom_torsion_site_symmetry_3
_geom_torsion_site_symmetry_4
_geom_torsion_publ_flag
O34 Zn1 O1 C2 -68.4(3) . . . . ?
N9 Zn1 O1 C2 31.9(3) . . . . ?
N26 Zn1 O1 C2 -160.1(3) . . . . ?
S16 Zn1 O1 C2 81.8(6) . . . . ?
S19 Zn1 O1 C2 120.9(3) . . . . ?
Zn1 O1 C2 C3 158.9(3) . . . . ?
Zn1 O1 C2 C7 -22.9(6) . . . . ?
O1 C2 C3 C4 179.2(4) . . . . ?
C7 C2 C3 C4 0.9(6) . . . . ?
C2 C3 C4 C5 -0.7(7) . . . . ?
C3 C4 C5 C6 0.3(7) . . . . ?
C4 C5 C6 C7 0.0(7) . . . . ?
C5 C6 C7 C2 0.2(6) . . . . ?
C5 C6 C7 C8 -178.4(4) . . . . ?
O1 C2 C7 C6 -178.8(4) . . . . ?
C3 C2 C7 C6 -0.6(6) . . . . ?
O1 C2 C7 C8 -0.4(7) . . . . ?
C3 C2 C7 C8 177.8(4) . . . . ?
C6 C7 C8 N9 -179.0(4) . . . . ?
C2 C7 C8 N9 2.5(7) . . . . ?
C7 C8 N9 C10 -172.1(4) . . . . ?
C7 C8 N9 Zn1 16.9(5) . . . . ?
O1 Zn1 N9 C8 -28.1(3) . . . . ?
O34 Zn1 N9 C8 76.7(3) . . . . ?
N26 Zn1 N9 C8 -153.6(5) . . . . ?
S16 Zn1 N9 C8 161.0(3) . . . . ?
S19 Zn1 N9 C8 -118.6(3) . . . . ?
O1 Zn1 N9 C10 161.2(3) . . . . ?
O34 Zn1 N9 C10 -94.0(3) . . . . ?
N26 Zn1 N9 C10 35.8(7) . . . . ?
S16 Zn1 N9 C10 -9.7(3) . . . . ?
S19 Zn1 N9 C10 70.7(3) . . . . ?
C8 N9 C10 C11 19.9(6) . . . . ?
Zn1 N9 C10 C11 -169.4(3) . . . . ?
C8 N9 C10 C15 -163.5(4) . . . . ?
Zn1 N9 C10 C15 7.1(5) . . . . ?
C15 C10 C11 C12 2.7(7) . . . . ?
N9 C10 C11 C12 179.3(4) . . . . ?
C10 C11 C12 C13 -0.6(7) . . . . ?
C11 C12 C13 C14 -1.4(7) . . . . ?
C12 C13 C14 C15 1.2(7) . . . . ?
C13 C14 C15 C10 1.0(7) . . . . ?
C13 C14 C15 S16 178.3(4) . . . . ?
C11 C10 C15 C14 -2.9(6) . . . . ?
N9 C10 C15 C14 -179.6(4) . . . . ?
C11 C10 C15 S16 179.9(3) . . . . ?
N9 C10 C15 S16 3.2(5) . . . . ?
C14 C15 S16 C17 68.7(4) . . . . ?
C10 C15 S16 C17 -114.0(4) . . . . ?
C14 C15 S16 Zn1 174.0(3) . . . . ?
C10 C15 S16 Zn1 -8.7(3) . . . . ?
O1 Zn1 S16 C15 -42.4(5) . . . . ?
O34 Zn1 S16 C15 108.68(16) . . . . ?
N9 Zn1 S16 C15 8.42(17) . . . . ?
N26 Zn1 S16 C15 -161.17(16) . . . . ?
S19 Zn1 S16 C15 -82.17(14) . . . . ?
O1 Zn1 S16 C17 62.6(5) . . . . ?
O34 Zn1 S16 C17 -146.29(18) . . . . ?
N9 Zn1 S16 C17 113.44(19) . . . . ?
N26 Zn1 S16 C17 -56.15(19) . . . . ?
S19 Zn1 S16 C17 22.86(16) . . . . ?
C15 S16 C17 C18 51.8(4) . . . . ?
Zn1 S16 C17 C18 -47.2(4) . . . . ?
S16 C17 C18 S19 50.0(5) . . . . ?
C17 C18 S19 C20 72.7(4) . . . . ?
C17 C18 S19 Zn1 -23.9(4) . . . . ?
O1 Zn1 S19 C20 79.13(16) . . . . ?
O34 Zn1 S19 C20 -69.4(3) . . . . ?
N9 Zn1 S19 C20 170.93(16) . . . . ?
N26 Zn1 S19 C20 -17.58(17) . . . . ?
S16 Zn1 S19 C20 -108.38(14) . . . . ?
O1 Zn1 S19 C18 -175.42(19) . . . . ?
O34 Zn1 S19 C18 36.1(4) . . . . ?
N9 Zn1 S19 C18 -83.61(19) . . . . ?
N26 Zn1 S19 C18 87.87(19) . . . . ?
S16 Zn1 S19 C18 -2.92(17) . . . . ?
C18 S19 C20 C21 93.1(4) . . . . ?
Zn1 S19 C20 C21 -161.1(3) . . . . ?
C18 S19 C20 C25 -94.7(4) . . . . ?
Zn1 S19 C20 C25 11.2(4) . . . . ?
C25 C20 C21 C22 -0.1(7) . . . . ?
S19 C20 C21 C22 172.3(3) . . . . ?
C20 C21 C22 C23 -1.5(7) . . . . ?
C21 C22 C23 C24 2.0(7) . . . . ?
C22 C23 C24 C25 -0.9(7) . . . . ?
C23 C24 C25 C20 -0.7(6) . . . . ?
C23 C24 C25 N26 -178.5(4) . . . . ?
C21 C20 C25 C24 1.2(6) . . . . ?
S19 C20 C25 C24 -170.7(3) . . . . ?
C21 C20 C25 N26 179.0(4) . . . . ?
S19 C20 C25 N26 7.1(5) . . . . ?
C24 C25 N26 C27 -33.6(6) . . . . ?
C20 C25 N26 C27 148.7(4) . . . . ?
C24 C25 N26 Zn1 148.9(3) . . . . ?
C20 C25 N26 Zn1 -28.9(5) . . . . ?
O1 Zn1 N26 C27 120.1(3) . . . . ?
O34 Zn1 N26 C27 15.7(3) . . . . ?
N9 Zn1 N26 C27 -115.0(5) . . . . ?
S16 Zn1 N26 C27 -70.3(3) . . . . ?
S19 Zn1 N26 C27 -150.7(3) . . . . ?
O1 Zn1 N26 C25 -62.5(3) . . . . ?
O34 Zn1 N26 C25 -166.8(3) . . . . ?
N9 Zn1 N26 C25 62.4(6) . . . . ?
S16 Zn1 N26 C25 107.1(3) . . . . ?
S19 Zn1 N26 C25 26.7(3) . . . . ?
C25 N26 C27 C28 178.9(4) . . . . ?
Zn1 N26 C27 C28 -3.6(6) . . . . ?
N26 C27 C28 C29 176.3(4) . . . . ?
N26 C27 C28 C33 -7.3(7) . . . . ?
C33 C28 C29 C30 3.8(6) . . . . ?
C27 C28 C29 C30 -179.7(4) . . . . ?
C28 C29 C30 C31 -0.5(7) . . . . ?
C29 C30 C31 C32 -1.1(7) . . . . ?
C30 C31 C32 C33 -0.7(8) . . . . ?
C31 C32 C33 O34 -174.3(4) . . . . ?
C31 C32 C33 C28 3.9(7) . . . . ?
C29 C28 C33 O34 172.8(4) . . . . ?
C27 C28 C33 O34 -3.4(7) . . . . ?
C29 C28 C33 C32 -5.3(6) . . . . ?
C27 C28 C33 C32 178.5(4) . . . . ?
C32 C33 O34 Zn1 -157.7(3) . . . . ?
C28 C33 O34 Zn1 24.3(6) . . . . ?
O1 Zn1 O34 C33 -123.3(3) . . . . ?
N9 Zn1 O34 C33 142.4(3) . . . . ?
N26 Zn1 O34 C33 -26.4(4) . . . . ?
S16 Zn1 O34 C33 62.6(3) . . . . ?
S19 Zn1 O34 C33 24.1(6) . . . . ?
